data_4501960
loop_
_publ_author_name
'Xu, Hai-Bing'
'Li, Jia'
'Zhang, Li-Yi'
'Huang, Xin'
'Li, Bing'
'Chen, Zhong-Ning'

_publ_section_title
;
 Structures and Photophysical Properties of Homo- and Heteronuclear
 Lanthanide(III) Complexes with Bridging 2-Methyl-8-hydroxylquinoline
 (HMq) in the \m-Phenol Mode
;
_journal_issue 9
_journal_name_full 'Crystal Growth &amp; Design'
_journal_page_first 4101
_journal_paper_doi 10.1021/cg100778w
_journal_volume 10
_journal_year 2010
_chemical_formula_sum 'C25 H12 F18 N O7 Yb'
_chemical_formula_weight 953.40
_chemical_name_systematic
; 
 ? 
;
_space_group_IT_number 2
_symmetry_cell_setting triclinic
_symmetry_space_group_name_Hall '-P 1'
_symmetry_space_group_name_H-M 'P -1'
_atom_sites_solution_hydrogens geom
_atom_sites_solution_primary direct
_atom_sites_solution_secondary difmap
_audit_creation_method SHELXL-97
_cell_angle_alpha 105.535(3)
_cell_angle_beta 112.0000(10)
_cell_angle_gamma 106.269(3)
_cell_formula_units_Z 2
_cell_length_a 12.031(5)
_cell_length_b 12.710(5)
_cell_length_c 12.972(5)
_cell_measurement_reflns_used 3793
_cell_measurement_temperature 293(2)
_cell_measurement_theta_max 27.4642
_cell_measurement_theta_min 2.0177
_cell_volume 1603.2(11)
_computing_structure_refinement 'SHELXL-97 (Sheldrick, 1997)'
_computing_structure_solution 'SHELXS-97 (Sheldrick, 1990)'
_diffrn_ambient_temperature 293(2)
_diffrn_detector_area_resol_mean 13.6612
_diffrn_measured_fraction_theta_full 0.964
_diffrn_measured_fraction_theta_max 0.964
_diffrn_measurement_device_type CCD
_diffrn_measurement_method CCD_Profile_fitting
_diffrn_radiation_monochromator graphite
_diffrn_radiation_source 'fine-focus sealed tube'
_diffrn_radiation_type MoK\a
_diffrn_radiation_wavelength 0.71073
_diffrn_reflns_av_R_equivalents 0.0324
_diffrn_reflns_av_sigmaI/netI 0.0508
_diffrn_reflns_limit_h_max 15
_diffrn_reflns_limit_h_min -15
_diffrn_reflns_limit_k_max 16
_diffrn_reflns_limit_k_min -13
_diffrn_reflns_limit_l_max 16
_diffrn_reflns_limit_l_min -16
_diffrn_reflns_number 13700
_diffrn_reflns_theta_full 27.39
_diffrn_reflns_theta_max 27.39
_diffrn_reflns_theta_min 2.00
_diffrn_standards_number 7039
_exptl_absorpt_coefficient_mu 3.065
_exptl_absorpt_correction_T_max 0.7492
_exptl_absorpt_correction_T_min 0.7099
_exptl_absorpt_correction_type multi-scan
_exptl_crystal_colour green
_exptl_crystal_density_diffrn 1.975
_exptl_crystal_density_method 'not measured'
_exptl_crystal_description prism
_exptl_crystal_F_000 914
_exptl_crystal_size_max 0.12
_exptl_crystal_size_mid 0.11
_exptl_crystal_size_min 0.10
_refine_diff_density_max 1.543
_refine_diff_density_min -1.484
_refine_diff_density_rms 0.228
_refine_ls_extinction_method none
_refine_ls_goodness_of_fit_ref 1.142
_refine_ls_hydrogen_treatment constr
_refine_ls_matrix_type full
_refine_ls_number_parameters 496
_refine_ls_number_reflns 7039
_refine_ls_number_restraints 57
_refine_ls_restrained_S_all 1.147
_refine_ls_R_factor_all 0.0597
_refine_ls_R_factor_gt 0.0437
_refine_ls_shift/su_max 0.015
_refine_ls_shift/su_mean 0.001
_refine_ls_structure_factor_coef Fsqd
_refine_ls_weighting_details 'calc w=1/[\s^2^(Fo^2^)+(0.0643P)^2^+0.0000P] where P=(Fo^2^+2Fc^2^)/3'
_refine_ls_weighting_scheme calc
_refine_ls_wR_factor_gt 0.1020
_refine_ls_wR_factor_ref 0.1226
_reflns_number_gt 5815
_reflns_number_total 7039
_reflns_threshold_expression >2sigma(I)
_cod_data_source_file cg100778w_si_003.cif
_cod_data_source_block z
_cod_depositor_comments
;
The following automatic conversions were performed:

'_exptl_absorpt_correction_type' value 'Multi-scan' changed to
'multi-scan' according to
/home/saulius/struct/CIF-dictionaries/cif_core.dic dictionary named
'cif_core.dic' version 2.4.2 from 2011-04-26.

Automatic conversion script
Id: cif_fix_values 1715 2011-07-08 13:25:40Z adriana 
;
_cod_original_sg_symbol_H-M P-1
_cod_database_code 4501960

loop_
_symmetry_equiv_pos_as_xyz
'x, y, z'
'-x, -y, -z'

loop_
_atom_site_label
_atom_site_type_symbol
_atom_site_fract_x
_atom_site_fract_y
_atom_site_fract_z
_atom_site_U_iso_or_equiv
_atom_site_adp_type
_atom_site_occupancy
_atom_site_symmetry_multiplicity
_atom_site_calc_flag
_atom_site_refinement_flags
_atom_site_disorder_assembly
_atom_site_disorder_group
Yb1 Yb 0.09323(2) 0.13745(2) 0.15337(2) 0.03933(11) Uani 1 1 d . . .
F1 F 0.5403(6) 0.1889(8) 0.1603(7) 0.161(3) Uani 1 1 d . . .
F2 F 0.3924(7) 0.0207(7) 0.0277(8) 0.135(2) Uani 1 1 d . . .
F3 F 0.5327(11) 0.0359(12) 0.1939(10) 0.229(6) Uani 1 1 d . . .
F4 F 0.5044(7) 0.1629(10) 0.5636(6) 0.181(4) Uani 1 1 d . . .
F5 F 0.3331(12) 0.0153(9) 0.4972(6) 0.205(5) Uani 1 1 d . . .
F6 F 0.3459(10) 0.1869(11) 0.5637(6) 0.204(5) Uani 1 1 d . . .
F7 F 0.202(2) 0.4305(12) 0.5461(16) 0.151(7) Uani 0.50 1 d PDU A 1
F8 F 0.234(2) 0.5834(15) 0.5079(15) 0.153(6) Uani 0.50 1 d PDU A 1
F9 F 0.3926(11) 0.540(2) 0.5847(13) 0.181(8) Uani 0.50 1 d PDU A 1
F7' F 0.347(2) 0.6048(9) 0.5536(15) 0.155(7) Uani 0.50 1 d PDU A 2
F8' F 0.312(2) 0.4455(15) 0.5804(12) 0.168(7) Uani 0.50 1 d PDU A 2
F9' F 0.1531(12) 0.487(2) 0.4969(16) 0.185(8) Uani 0.50 1 d PDU A 2
F10 F 0.3839(9) 0.6069(5) 0.2081(6) 0.156(3) Uani 1 1 d . A .
F11 F 0.4175(9) 0.4601(8) 0.1275(9) 0.165(4) Uani 1 1 d . A .
F12 F 0.2428(8) 0.4669(5) 0.0372(5) 0.155(4) Uani 1 1 d . A .
F13 F -0.0106(9) 0.1167(11) 0.4631(7) 0.187(4) Uani 1 1 d . . .
F14 F -0.2010(11) 0.0030(7) 0.3363(8) 0.194(5) Uani 1 1 d . . .
F15 F -0.1518(9) 0.1791(7) 0.4394(7) 0.152(3) Uani 1 1 d . . .
F16 F -0.2140(9) 0.3922(7) 0.1901(8) 0.155(3) Uani 1 1 d . . .
F17 F -0.2656(7) 0.2873(7) 0.0127(7) 0.145(3) Uani 1 1 d . . .
F18 F -0.0796(7) 0.4305(6) 0.1230(8) 0.147(3) Uani 1 1 d . . .
O1 O 0.2704(4) 0.1092(4) 0.1323(4) 0.0540(11) Uani 1 1 d . . .
O2 O 0.2176(4) 0.1097(4) 0.3208(4) 0.0591(11) Uani 1 1 d . . .
O3 O 0.1805(5) 0.3073(4) 0.3382(4) 0.0618(12) Uani 1 1 d . . .
O4 O 0.2147(4) 0.3066(4) 0.1407(4) 0.0522(10) Uani 1 1 d . . .
O5 O -0.0414(4) 0.0836(4) 0.2357(4) 0.0496(10) Uani 1 1 d . . .
O6 O -0.0527(5) 0.2236(4) 0.1108(4) 0.0576(11) Uani 1 1 d . . .
O7 O 0.0064(3) 0.0730(3) -0.0553(3) 0.0381(8) Uani 1 1 d . . .
N1 N 0.1882(5) 0.1873(5) -0.1158(5) 0.0558(14) Uani 1 1 d . . .
C1 C 0.4610(10) 0.0853(12) 0.1448(11) 0.096(3) Uani 1 1 d . . .
C2 C 0.3733(6) 0.1050(7) 0.2028(7) 0.0619(18) Uani 1 1 d . . .
C3 C 0.4131(7) 0.1129(7) 0.3195(7) 0.068(2) Uani 1 1 d . . .
H3A H 0.4965 0.1173 0.3649 0.082 Uiso 1 1 calc R . .
C4 C 0.3304(7) 0.1146(6) 0.3713(6) 0.0602(17) Uani 1 1 d . . .
C5 C 0.3767(11) 0.1178(11) 0.4996(9) 0.095(3) Uani 1 1 d . . .
C6 C 0.2658(9) 0.4915(7) 0.5039(8) 0.110(4) Uani 1 1 d D . .
C7 C 0.2394(7) 0.4168(6) 0.3762(6) 0.0652(19) Uani 1 1 d . A .
C8 C 0.2858(8) 0.4795(6) 0.3167(7) 0.079(2) Uani 1 1 d . . .
H8A H 0.3275 0.5634 0.3536 0.095 Uiso 1 1 calc R A .
C9 C 0.2704(6) 0.4180(6) 0.2039(6) 0.0550(16) Uani 1 1 d . A .
C10 C 0.3262(12) 0.4917(8) 0.1453(9) 0.096(3) Uani 1 1 d . . .
C11 C -0.1165(10) 0.1108(9) 0.3804(8) 0.082(2) Uani 1 1 d . . .
C12 C -0.0922(6) 0.1436(6) 0.2836(6) 0.0560(16) Uani 1 1 d . . .
C13 C -0.1267(7) 0.2304(7) 0.2555(7) 0.0636(18) Uani 1 1 d . . .
H13A H -0.1621 0.2694 0.2971 0.076 Uiso 1 1 calc R . .
C14 C -0.1097(7) 0.2602(6) 0.1668(7) 0.0612(18) Uani 1 1 d . . .
C15 C -0.1642(10) 0.3452(8) 0.1259(10) 0.084(2) Uani 1 1 d . . .
C16 C -0.0214(6) 0.1394(5) -0.1184(5) 0.0439(13) Uani 1 1 d . . .
C17 C -0.1352(6) 0.1570(6) -0.1523(6) 0.0524(15) Uani 1 1 d . . .
H17A H -0.1954 0.1243 -0.1283 0.063 Uiso 1 1 calc R . .
C18 C -0.1630(8) 0.2227(7) -0.2220(7) 0.068(2) Uani 1 1 d . . .
H18A H -0.2404 0.2336 -0.2420 0.082 Uiso 1 1 calc R . .
C19 C -0.0790(9) 0.2709(7) -0.2611(6) 0.073(2) Uani 1 1 d . . .
H19A H -0.1007 0.3118 -0.3098 0.088 Uiso 1 1 calc R . .
C20 C 0.0400(8) 0.2587(6) -0.2275(6) 0.0624(19) Uani 1 1 d . . .
C21 C 0.1381(10) 0.3092(7) -0.2571(7) 0.078(3) Uani 1 1 d . . .
H21A H 0.1220 0.3509 -0.3059 0.093 Uiso 1 1 calc R . .
C22 C 0.2522(10) 0.2997(7) -0.2181(8) 0.079(2) Uani 1 1 d . . .
H22A H 0.3141 0.3348 -0.2395 0.095 Uiso 1 1 calc R . .
C23 C 0.2798(8) 0.2374(7) -0.1456(7) 0.072(2) Uani 1 1 d . . .
C24 C 0.0691(6) 0.1948(5) -0.1544(5) 0.0474(14) Uani 1 1 d . . .
C25 C 0.4080(9) 0.2304(10) -0.0947(11) 0.105(3) Uani 1 1 d . . .
H25A H 0.4075 0.1838 -0.0475 0.158 Uiso 1 1 calc R . .
H25B H 0.4778 0.3103 -0.0431 0.158 Uiso 1 1 calc R . .
H25C H 0.4222 0.1925 -0.1604 0.158 Uiso 1 1 calc R . .

loop_
_atom_site_aniso_label
_atom_site_aniso_U_11
_atom_site_aniso_U_22
_atom_site_aniso_U_33
_atom_site_aniso_U_23
_atom_site_aniso_U_13
_atom_site_aniso_U_12
Yb1 0.03822(15) 0.03680(17) 0.04144(16) 0.01438(12) 0.02150(11) 0.01292(11)
F1 0.088(4) 0.204(8) 0.160(7) 0.068(6) 0.081(5) 0.002(5)
F2 0.123(5) 0.161(6) 0.158(6) 0.050(5) 0.106(5) 0.075(5)
F3 0.252(10) 0.454(17) 0.290(11) 0.284(13) 0.224(10) 0.304(12)
F4 0.107(5) 0.279(11) 0.088(4) 0.074(6) -0.003(4) 0.063(6)
F5 0.315(13) 0.148(7) 0.085(5) 0.067(5) 0.060(6) 0.044(8)
F6 0.253(10) 0.335(13) 0.067(4) 0.062(6) 0.063(5) 0.224(11)
F7 0.232(14) 0.092(9) 0.098(9) 0.012(7) 0.121(10) 0.002(10)
F8 0.235(15) 0.088(9) 0.124(10) 0.004(8) 0.105(11) 0.066(9)
F9 0.219(14) 0.136(12) 0.063(7) -0.016(9) 0.035(9) 0.015(11)
F7' 0.232(14) 0.056(7) 0.093(9) -0.015(6) 0.092(10) -0.023(9)
F8' 0.250(16) 0.111(10) 0.061(6) 0.018(7) 0.059(10) 0.010(11)
F9' 0.211(13) 0.136(12) 0.148(12) -0.034(10) 0.125(11) 0.031(10)
F10 0.248(8) 0.050(3) 0.101(4) 0.011(3) 0.096(5) -0.023(4)
F11 0.185(8) 0.152(7) 0.221(9) 0.104(7) 0.158(8) 0.047(6)
F12 0.220(8) 0.084(4) 0.074(4) 0.040(3) 0.034(4) -0.003(4)
F13 0.186(8) 0.368(15) 0.130(6) 0.168(8) 0.112(6) 0.168(9)
F14 0.300(11) 0.112(5) 0.168(7) 0.050(5) 0.181(8) 0.002(6)
F15 0.261(9) 0.173(7) 0.149(6) 0.092(5) 0.171(7) 0.138(7)
F16 0.238(8) 0.160(6) 0.216(8) 0.117(6) 0.166(7) 0.167(7)
F17 0.147(6) 0.161(6) 0.136(6) 0.073(5) 0.037(5) 0.111(5)
F18 0.131(5) 0.105(5) 0.273(10) 0.125(6) 0.112(6) 0.075(4)
O1 0.046(2) 0.068(3) 0.065(3) 0.034(2) 0.033(2) 0.031(2)
O2 0.060(3) 0.071(3) 0.049(2) 0.024(2) 0.024(2) 0.034(2)
O3 0.070(3) 0.042(3) 0.055(3) 0.011(2) 0.032(2) 0.007(2)
O4 0.057(2) 0.038(2) 0.056(2) 0.017(2) 0.032(2) 0.0097(19)
O5 0.055(2) 0.047(2) 0.061(3) 0.025(2) 0.038(2) 0.026(2)
O6 0.063(3) 0.067(3) 0.065(3) 0.034(2) 0.038(2) 0.041(2)
O7 0.0427(19) 0.0281(18) 0.042(2) 0.0147(16) 0.0205(16) 0.0128(15)
N1 0.055(3) 0.050(3) 0.058(3) 0.019(3) 0.032(3) 0.013(2)
C1 0.069(5) 0.155(10) 0.117(8) 0.083(8) 0.062(6) 0.069(7)
C2 0.041(3) 0.064(4) 0.084(5) 0.032(4) 0.033(3) 0.021(3)
C3 0.044(3) 0.075(5) 0.074(5) 0.030(4) 0.018(3) 0.026(3)
C4 0.054(4) 0.054(4) 0.048(4) 0.011(3) 0.012(3) 0.018(3)
C5 0.103(7) 0.107(8) 0.060(5) 0.028(6) 0.019(5) 0.059(7)
C6 0.155(11) 0.057(6) 0.082(7) 0.003(5) 0.069(8) 0.006(6)
C7 0.071(4) 0.053(4) 0.044(4) 0.007(3) 0.021(3) 0.013(3)
C8 0.097(6) 0.039(4) 0.065(5) 0.007(4) 0.035(4) 0.004(4)
C9 0.054(4) 0.045(4) 0.055(4) 0.021(3) 0.022(3) 0.012(3)
C10 0.109(8) 0.062(6) 0.084(7) 0.022(5) 0.049(6) -0.005(5)
C11 0.095(6) 0.107(7) 0.068(5) 0.042(5) 0.055(5) 0.049(6)
C12 0.050(3) 0.064(4) 0.055(4) 0.022(3) 0.031(3) 0.021(3)
C13 0.070(4) 0.065(5) 0.071(5) 0.022(4) 0.047(4) 0.037(4)
C14 0.055(4) 0.056(4) 0.073(5) 0.023(4) 0.031(4) 0.029(3)
C15 0.100(7) 0.079(6) 0.111(7) 0.047(6) 0.066(6) 0.062(5)
C16 0.054(3) 0.029(3) 0.041(3) 0.014(2) 0.020(3) 0.015(2)
C17 0.049(3) 0.046(4) 0.051(4) 0.016(3) 0.018(3) 0.018(3)
C18 0.070(5) 0.064(5) 0.064(4) 0.033(4) 0.017(4) 0.036(4)
C19 0.097(6) 0.063(5) 0.050(4) 0.032(4) 0.021(4) 0.032(4)
C20 0.081(5) 0.047(4) 0.043(3) 0.018(3) 0.023(3) 0.017(3)
C21 0.115(7) 0.056(4) 0.055(4) 0.033(4) 0.042(5) 0.017(5)
C22 0.097(6) 0.075(5) 0.076(5) 0.040(5) 0.057(5) 0.021(5)
C23 0.078(5) 0.065(5) 0.073(5) 0.023(4) 0.055(4) 0.013(4)
C24 0.057(4) 0.037(3) 0.040(3) 0.013(3) 0.022(3) 0.015(3)
C25 0.093(7) 0.134(9) 0.148(10) 0.087(8) 0.088(7) 0.057(6)

loop_
_atom_type_symbol
_atom_type_description
_atom_type_scat_dispersion_real
_atom_type_scat_dispersion_imag
_atom_type_scat_source
C C 0.0033 0.0016 'International Tables Vol C Tables 4.2.6.8 and 6.1.1.4'
H H 0.0000 0.0000 'International Tables Vol C Tables 4.2.6.8 and 6.1.1.4'
N N 0.0061 0.0033 'International Tables Vol C Tables 4.2.6.8 and 6.1.1.4'
O O 0.0106 0.0060 'International Tables Vol C Tables 4.2.6.8 and 6.1.1.4'
F F 0.0171 0.0103 'International Tables Vol C Tables 4.2.6.8 and 6.1.1.4'
Yb Yb -0.3850 5.5486 'International Tables Vol C Tables 4.2.6.8 and 6.1.1.4'

loop_
_geom_angle_atom_site_label_1
_geom_angle_atom_site_label_2
_geom_angle_atom_site_label_3
_geom_angle
_geom_angle_site_symmetry_1
_geom_angle_site_symmetry_3
O6 Yb1 O5 72.18(16) . .
O6 Yb1 O7 78.79(15) . .
O5 Yb1 O7 120.60(14) . .
O6 Yb1 O2 135.68(16) . .
O5 Yb1 O2 73.81(16) . .
O7 Yb1 O2 144.29(15) . .
O6 Yb1 O4 78.65(17) . .
O5 Yb1 O4 139.88(15) . .
O7 Yb1 O4 78.53(13) . .
O2 Yb1 O4 112.42(16) . .
O6 Yb1 O7 113.99(15) . 2
O5 Yb1 O7 76.99(14) . 2
O7 Yb1 O7 69.35(14) . 2
O2 Yb1 O7 84.54(15) . 2
O4 Yb1 O7 141.44(14) . 2
O6 Yb1 O1 146.83(16) . .
O5 Yb1 O1 140.99(15) . .
O7 Yb1 O1 80.20(14) . .
O2 Yb1 O1 72.00(16) . .
O4 Yb1 O1 72.21(15) . .
O7 Yb1 O1 81.59(14) 2 .
O6 Yb1 O3 75.61(17) . .
O5 Yb1 O3 74.86(15) . .
O7 Yb1 O3 143.73(15) . .
O2 Yb1 O3 68.67(17) . .
O4 Yb1 O3 71.61(15) . .
O7 Yb1 O3 145.43(14) 2 .
O1 Yb1 O3 108.79(16) . .
O6 Yb1 Yb1 97.55(12) . 2
O5 Yb1 Yb1 99.76(11) . 2
O7 Yb1 Yb1 34.94(9) . 2
O2 Yb1 Yb1 115.60(12) . 2
O4 Yb1 Yb1 111.01(11) . 2
O7 Yb1 Yb1 34.41(9) 2 2
O1 Yb1 Yb1 78.91(11) . 2
O3 Yb1 Yb1 172.26(12) . 2
C2 O1 Yb1 133.5(4) . .
C4 O2 Yb1 136.8(5) . .
C7 O3 Yb1 136.0(5) . .
C9 O4 Yb1 136.0(4) . .
C12 O5 Yb1 129.7(4) . .
C14 O6 Yb1 132.3(5) . .
C16 O7 Yb1 125.8(3) . .
C16 O7 Yb1 120.7(3) . 2
Yb1 O7 Yb1 110.65(14) . 2
C23 N1 C24 122.8(7) . .
F3 C1 F2 108.9(12) . .
F3 C1 F1 107.8(10) . .
F2 C1 F1 106.1(9) . .
F3 C1 C2 111.9(9) . .
F2 C1 C2 112.4(7) . .
F1 C1 C2 109.5(10) . .
O1 C2 C3 128.5(7) . .
O1 C2 C1 113.4(7) . .
C3 C2 C1 118.1(7) . .
C2 C3 C4 121.0(6) . .
O2 C4 C3 125.8(7) . .
O2 C4 C5 115.1(7) . .
C3 C4 C5 119.1(7) . .
F5 C5 F6 109.2(13) . .
F5 C5 F4 106.4(10) . .
F6 C5 F4 103.3(10) . .
F5 C5 C4 112.4(9) . .
F6 C5 C4 112.3(9) . .
F4 C5 C4 112.6(10) . .
F7' C6 F7 129.9(12) . .
F7' C6 F9' 107.5(8) . .
F7 C6 F9' 55.2(9) . .
F7' C6 F8' 107.0(8) . .
F7 C6 F8' 53.1(9) . .
F9' C6 F8' 107.0(8) . .
F7' C6 F9 53.6(8) . .
F7 C6 F9 106.8(8) . .
F9' C6 F9 140.2(13) . .
F8' C6 F9 58.6(8) . .
F7' C6 F8 53.4(8) . .
F7 C6 F8 106.3(9) . .
F9' C6 F8 57.8(9) . .
F8' C6 F8 136.8(13) . .
F9 C6 F8 105.1(8) . .
F7' C6 C7 115.9(9) . .
F7 C6 C7 114.2(9) . .
F9' C6 C7 108.4(10) . .
F8' C6 C7 110.7(10) . .
F9 C6 C7 111.4(10) . .
F8 C6 C7 112.5(10) . .
O3 C7 C8 127.2(7) . .
O3 C7 C6 115.6(7) . .
C8 C7 C6 117.2(6) . .
C9 C8 C7 120.4(6) . .
O4 C9 C8 128.1(6) . .
O4 C9 C10 114.1(6) . .
C8 C9 C10 117.8(7) . .
F12 C10 F10 109.3(10) . .
F12 C10 F11 101.8(10) . .
F10 C10 F11 106.2(9) . .
F12 C10 C9 113.7(8) . .
F10 C10 C9 115.5(8) . .
F11 C10 C9 109.1(9) . .
F14 C11 F15 108.0(9) . .
F14 C11 F13 104.7(11) . .
F15 C11 F13 104.7(9) . .
F14 C11 C12 112.3(8) . .
F15 C11 C12 115.1(8) . .
F13 C11 C12 111.2(8) . .
O5 C12 C13 126.8(6) . .
O5 C12 C11 114.3(7) . .
C13 C12 C11 119.0(7) . .
C14 C13 C12 120.8(6) . .
O6 C14 C13 126.9(7) . .
O6 C14 C15 113.3(7) . .
C13 C14 C15 119.8(7) . .
F18 C15 F16 108.9(8) . .
F18 C15 F17 105.0(9) . .
F16 C15 F17 103.3(8) . .
F18 C15 C14 113.3(8) . .
F16 C15 C14 114.1(8) . .
F17 C15 C14 111.3(7) . .
O7 C16 C17 123.6(6) . .
O7 C16 C24 119.9(5) . .
C17 C16 C24 116.6(6) . .
C16 C17 C18 121.9(7) . .
C19 C18 C17 121.4(7) . .
C18 C19 C20 119.6(7) . .
C19 C20 C21 125.2(7) . .
C19 C20 C24 118.7(7) . .
C21 C20 C24 116.1(8) . .
C22 C21 C20 122.8(7) . .
C21 C22 C23 120.4(7) . .
N1 C23 C22 118.6(8) . .
N1 C23 C25 119.1(8) . .
C22 C23 C25 122.2(7) . .
N1 C24 C20 119.2(6) . .
N1 C24 C16 119.0(6) . .
C20 C24 C16 121.7(6) . .

loop_
_geom_bond_atom_site_label_1
_geom_bond_atom_site_label_2
_geom_bond_distance
_geom_bond_site_symmetry_2
Yb1 O6 2.293(4) .
Yb1 O5 2.302(4) .
Yb1 O7 2.303(4) .
Yb1 O2 2.314(4) .
Yb1 O4 2.323(4) .
Yb1 O7 2.334(4) 2
Yb1 O1 2.358(4) .
Yb1 O3 2.363(4) .
Yb1 Yb1 3.8140(12) 2
F1 C1 1.301(13) .
F2 C1 1.294(12) .
F3 C1 1.285(12) .
F4 C5 1.294(12) .
F5 C5 1.248(13) .
F6 C5 1.275(12) .
F7 C6 1.303(9) .
F8 C6 1.321(9) .
F9 C6 1.317(9) .
F7' C6 1.299(8) .
F8' C6 1.312(9) .
F9' C6 1.307(9) .
F10 C10 1.287(10) .
F11 C10 1.345(14) .
F12 C10 1.267(12) .
F13 C11 1.289(11) .
F14 C11 1.265(11) .
F15 C11 1.271(10) .
F16 C15 1.310(10) .
F17 C15 1.328(11) .
F18 C15 1.283(11) .
O1 C2 1.259(8) .
O2 C4 1.241(8) .
O3 C7 1.225(8) .
O4 C9 1.250(7) .
O5 C12 1.278(8) .
O6 C14 1.260(8) .
O7 C16 1.348(7) .
O7 Yb1 2.334(4) 2
N1 C23 1.351(9) .
N1 C24 1.371(9) .
C1 C2 1.545(11) .
C2 C3 1.371(11) .
C3 C4 1.394(10) .
C4 C5 1.529(12) .
C6 C7 1.530(11) .
C7 C8 1.395(10) .
C8 C9 1.374(10) .
C9 C10 1.522(11) .
C11 C12 1.523(10) .
C12 C13 1.372(10) .
C13 C14 1.370(10) .
C14 C15 1.524(11) .
C16 C17 1.374(9) .
C16 C24 1.424(8) .
C17 C18 1.401(10) .
C18 C19 1.363(12) .
C19 C20 1.399(11) .
C20 C21 1.414(11) .
C20 C24 1.416(9) .
C21 C22 1.326(12) .
C22 C23 1.391(12) .
C23 C25 1.472(12) .
